data_1575192
loop_
_publ_author_name
'Zugasti-Fern&#xe1;ndez, Dulce'
'Rom&#xe1;n-Rom&#xe1;n, Priscila I'
'Gutierrez-Avila, Mara'
'G&#xf3;mora-Figueroa, A Paulina'
'Hern&#xe1;ndez-Cordero, Juan'
'Jancik, Vojtech'
'Hern&#xe1;ndez-Como, Norberto'
'Solis-Ibarra, Diego'

_publ_section_title
;
 Air-processed, ultraresponsive NIR photodetectors using 2D perovskite
 hybrids.
;
_journal_issue 34
_journal_name_full 'Chemical science'
_journal_page_first 15597
_journal_page_last 15601
_journal_paper_doi 10.1039/d5sc02348c
_journal_volume 16
_journal_year 2025
_chemical_formula_moiety 'I4 Pb, 2(C12 H12 N)'
_chemical_formula_sum 'C24 H24 I4 N2 Pb'
_chemical_formula_weight 1055.24
_space_group_crystal_system monoclinic
_space_group_IT_number 14
_space_group_name_Hall '-P 2ybc'
_space_group_name_H-M_alt 'P 1 21/c 1'
_atom_sites_solution_hydrogens mixed
_atom_sites_solution_primary direct
_atom_sites_solution_secondary difmap
_audit_creation_method SHELXL-2018/3
_audit_update_record
;
2025-03-17 deposited with the CCDC.	2025-07-21 downloaded from the CCDC.
;
_cell_angle_alpha 90
_cell_angle_beta 94.1220(10)
_cell_angle_gamma 90
_cell_formula_units_Z 2
_cell_length_a 19.2091(6)
_cell_length_b 8.9415(3)
_cell_length_c 8.2849(2)
_cell_measurement_reflns_used 9917
_cell_measurement_temperature 100(2)
_cell_measurement_theta_max 27.51
_cell_measurement_theta_min 2.51
_cell_volume 1419.32(7)
_computing_cell_refinement 'Bruker SAINT'
_computing_data_collection 'Bruker APEX2'
_computing_data_reduction 'Bruker SAINT'
_computing_molecular_graphics 'Bruker SHELXTL'
_computing_publication_material 'Bruker SHELXTL'
_computing_structure_refinement 'SHELXL-2018/3 (Sheldrick, 2018)'
_computing_structure_solution 'SHELXT 2018/2 (Sheldrick, 2018)'
_diffrn_ambient_temperature 100(2)
_diffrn_detector_area_resol_mean 8.3333
_diffrn_measured_fraction_theta_full 0.999
_diffrn_measured_fraction_theta_max 0.999
_diffrn_measurement_device_type 'Bruker APEX-II CCD'
_diffrn_measurement_method '\w scans'
_diffrn_radiation_type MoK\a
_diffrn_radiation_wavelength 0.71073
_diffrn_reflns_av_R_equivalents 0.0273
_diffrn_reflns_av_unetI/netI 0.0117
_diffrn_reflns_Laue_measured_fraction_full 0.999
_diffrn_reflns_Laue_measured_fraction_max 0.999
_diffrn_reflns_limit_h_max 24
_diffrn_reflns_limit_h_min -24
_diffrn_reflns_limit_k_max 11
_diffrn_reflns_limit_k_min -11
_diffrn_reflns_limit_l_max 10
_diffrn_reflns_limit_l_min -10
_diffrn_reflns_number 35589
_diffrn_reflns_point_group_measured_fraction_full 0.999
_diffrn_reflns_point_group_measured_fraction_max 0.999
_diffrn_reflns_theta_full 25.242
_diffrn_reflns_theta_max 27.511
_diffrn_reflns_theta_min 2.514
_diffrn_source 'Incoatec IuS with mirrors'
_exptl_absorpt_coefficient_mu 10.308
_exptl_absorpt_correction_T_max 0.0371
_exptl_absorpt_correction_T_min 0.0148
_exptl_absorpt_correction_type multi-scan
_exptl_absorpt_process_details SADABS-2016/2
_exptl_crystal_colour orange
_exptl_crystal_density_diffrn 2.469
_exptl_crystal_description prism
_exptl_crystal_F_000 952
_exptl_crystal_recrystallization_method 'Re-crystallisation from solvent: Acetonitrile-HI'
_exptl_crystal_size_max 0.233
_exptl_crystal_size_mid 0.225
_exptl_crystal_size_min 0.169
_refine_diff_density_max 0.596
_refine_diff_density_min -0.771
_refine_diff_density_rms 0.086
_refine_ls_extinction_method none
_refine_ls_goodness_of_fit_ref 1.206
_refine_ls_hydrogen_treatment mixed
_refine_ls_matrix_type full
_refine_ls_number_parameters 151
_refine_ls_number_reflns 3273
_refine_ls_number_restraints 6
_refine_ls_restrained_S_all 1.205
_refine_ls_R_factor_all 0.0133
_refine_ls_R_factor_gt 0.0131
_refine_ls_shift/su_max 0.002
_refine_ls_shift/su_mean 0.000
_refine_ls_structure_factor_coef Fsqd
_refine_ls_weighting_details 'w=1/[\s^2^(Fo^2^)+(0.0080P)^2^+1.9290P] where P=(Fo^2^+2Fc^2^)/3'
_refine_ls_weighting_scheme calc
_refine_ls_wR_factor_gt 0.0302
_refine_ls_wR_factor_ref 0.0303
_reflns_Friedel_coverage 0.000
_reflns_number_gt 3248
_reflns_number_total 3273
_reflns_threshold_expression 'I > 2\s(I)'
_cod_data_source_file d5sc02348c2.cif
_cod_data_source_block j00222_b
_cod_depositor_comments 'Adding full bibliography for 1575192.cif.'
_cod_original_sg_symbol_H-M 'P 21/c'
_cod_database_code 1575192
_shelx_shelxl_version_number 2018/3
_shelx_space_group_comment
; 
The symmetry employed for this shelxl refinement is uniquely defined 
by the following loop, which should always be used as a source of 
symmetry information in preference to the above space-group names. 
They are only intended as comments. 
;
_exptl_absorpt_special_details
;
Krause, L., Herbst-Irmer, R., Sheldrick G.M. & Stalke D.,
 J. Appl. Cryst. 48 (2015) 3-10.
;

loop_
_space_group_symop_operation_xyz
'x, y, z'
'-x, y+1/2, -z+1/2'
'-x, -y, -z'
'x, -y-1/2, z-1/2'

loop_
_atom_site_label
_atom_site_type_symbol
_atom_site_fract_x
_atom_site_fract_y
_atom_site_fract_z
_atom_site_U_iso_or_equiv
_atom_site_adp_type
_atom_site_occupancy
_atom_site_site_symmetry_order
_atom_site_calc_flag
_atom_site_refinement_flags_posn
_atom_site_refinement_flags_adp
_atom_site_refinement_flags_occupancy
_atom_site_disorder_assembly
_atom_site_disorder_group
Pb1 Pb 1.000000 0.500000 1.000000 0.01476(3) Uani 1 2 d S . P . .
I1 I 0.96624(2) 0.70175(2) 0.68893(2) 0.01877(4) Uani 1 1 d . . . . .
I2 I 0.83868(2) 0.41859(2) 0.98641(2) 0.01898(4) Uani 1 1 d . . . . .
C1 C 0.79565(13) 0.5127(3) 0.4718(3) 0.0210(5) Uani 1 1 d . . . . .
H1A H 0.799208 0.519976 0.591372 0.025 Uiso 1 1 calc R U . . .
H1B H 0.759790 0.436820 0.439641 0.025 Uiso 1 1 calc R U . . .
C2 C 0.77386(13) 0.6639(3) 0.3990(3) 0.0226(5) Uani 1 1 d . . . . .
H2A H 0.808623 0.740982 0.434617 0.027 Uiso 1 1 calc R U . . .
H2B H 0.771762 0.657991 0.279425 0.027 Uiso 1 1 calc R U . . .
C3 C 0.70507(13) 0.7049(3) 0.4519(3) 0.0235(5) Uani 1 1 d . . . . .
C4 C 0.64797(13) 0.7249(3) 0.4957(3) 0.0230(5) Uani 1 1 d . . . . .
C5 C 0.58164(13) 0.7404(3) 0.5470(3) 0.0234(5) Uani 1 1 d . . . . .
C6 C 0.52361(13) 0.7476(3) 0.5931(3) 0.0231(5) Uani 1 1 d . . . . .
C7 C 0.45573(12) 0.7523(3) 0.6546(3) 0.0210(5) Uani 1 1 d . . . . .
C8 C 0.42438(13) 0.6195(3) 0.7021(3) 0.0237(5) Uani 1 1 d . . . . .
H8 H 0.446919 0.526345 0.688116 0.028 Uiso 1 1 calc R U . . .
C9 C 0.36033(13) 0.6242(3) 0.7696(3) 0.0253(5) Uani 1 1 d . . . . .
H9 H 0.339622 0.534447 0.804454 0.030 Uiso 1 1 calc R U . . .
C10 C 0.32656(13) 0.7598(3) 0.7864(3) 0.0251(5) Uani 1 1 d . . . . .
H10 H 0.282609 0.762560 0.832035 0.030 Uiso 1 1 calc R U . . .
C11 C 0.35678(13) 0.8919(3) 0.7365(3) 0.0252(5) Uani 1 1 d . . . . .
H11 H 0.333286 0.984440 0.747430 0.030 Uiso 1 1 calc R U . . .
C12 C 0.42129(13) 0.8884(3) 0.6708(3) 0.0234(5) Uani 1 1 d . . . . .
H12 H 0.441956 0.978578 0.636911 0.028 Uiso 1 1 calc R U . . .
N1 N 0.86441(11) 0.4655(2) 0.4149(3) 0.0213(4) Uani 1 1 d D . . . .
H1 H 0.8768(15) 0.373(2) 0.451(3) 0.032 Uiso 1 1 d D U . . .
H2 H 0.8969(14) 0.531(3) 0.455(3) 0.032 Uiso 1 1 d D U . . .
H3 H 0.8635(17) 0.466(3) 0.306(2) 0.032 Uiso 1 1 d D U . . .

loop_
_atom_site_aniso_label
_atom_site_aniso_U_11
_atom_site_aniso_U_22
_atom_site_aniso_U_33
_atom_site_aniso_U_23
_atom_site_aniso_U_13
_atom_site_aniso_U_12
Pb1 0.01587(6) 0.01430(6) 0.01418(6) 0.00027(4) 0.00155(4) -0.00110(4)
I1 0.02307(8) 0.01740(7) 0.01575(7) 0.00520(5) 0.00064(5) -0.00069(6)
I2 0.01586(7) 0.01741(7) 0.02360(8) -0.00016(6) 0.00095(6) -0.00202(5)
C1 0.0192(12) 0.0208(12) 0.0233(12) 0.0013(9) 0.0045(10) 0.0008(9)
C2 0.0219(12) 0.0169(11) 0.0296(13) 0.0012(10) 0.0065(10) 0.0010(9)
C3 0.0234(12) 0.0183(11) 0.0290(13) -0.0010(10) 0.0028(10) 0.0000(10)
C4 0.0228(12) 0.0178(11) 0.0281(13) 0.0000(10) 0.0008(10) 0.0003(9)
C5 0.0225(12) 0.0187(12) 0.0290(13) -0.0002(10) 0.0008(10) 0.0011(10)
C6 0.0220(12) 0.0201(12) 0.0272(13) -0.0009(10) 0.0008(10) 0.0013(9)
C7 0.0171(11) 0.0219(12) 0.0236(12) -0.0002(10) -0.0006(9) 0.0008(9)
C8 0.0213(12) 0.0195(12) 0.0297(13) 0.0000(10) -0.0027(10) 0.0017(9)
C9 0.0218(12) 0.0235(12) 0.0301(13) 0.0016(11) -0.0013(10) -0.0042(10)
C10 0.0200(12) 0.0304(14) 0.0251(12) -0.0044(11) 0.0033(10) -0.0020(10)
C11 0.0203(12) 0.0241(12) 0.0310(13) -0.0064(11) 0.0013(10) 0.0038(10)
C12 0.0216(12) 0.0208(12) 0.0275(13) 0.0007(10) 0.0000(10) -0.0002(10)
N1 0.0198(10) 0.0180(10) 0.0261(11) -0.0020(9) 0.0022(8) 0.0015(8)

loop_
_atom_type_symbol
_atom_type_description
_atom_type_scat_dispersion_real
_atom_type_scat_dispersion_imag
_atom_type_scat_source
C C 0.0033 0.0016 'International Tables Vol C Tables 4.2.6.8 and 6.1.1.4'
H H 0.0000 0.0000 'International Tables Vol C Tables 4.2.6.8 and 6.1.1.4'
N N 0.0061 0.0033 'International Tables Vol C Tables 4.2.6.8 and 6.1.1.4'
Pb Pb -3.3944 10.1111 'International Tables Vol C Tables 4.2.6.8 and 6.1.1.4'
I I -0.4742 1.8119 'International Tables Vol C Tables 4.2.6.8 and 6.1.1.4'

loop_
_geom_angle_atom_site_label_1
_geom_angle_atom_site_label_2
_geom_angle_atom_site_label_3
_geom_angle
_geom_angle_site_symmetry_1
_geom_angle_site_symmetry_3
_geom_angle_publ_flag
I1 Pb1 I1 180.0 3_767 . ?
I1 Pb1 I2 92.315(4) 3_767 . ?
I1 Pb1 I2 87.685(4) . . ?
I1 Pb1 I2 87.685(4) 3_767 3_767 ?
I1 Pb1 I2 92.316(4) . 3_767 ?
I2 Pb1 I2 180.0 . 3_767 ?
I1 Pb1 I1 83.463(2) 3_767 2_746 ?
I1 Pb1 I1 96.537(3) . 2_746 ?
I2 Pb1 I1 91.334(4) . 2_746 ?
I2 Pb1 I1 88.666(4) 3_767 2_746 ?
I1 Pb1 I1 96.537(3) 3_767 4_576 ?
I1 Pb1 I1 83.463(3) . 4_576 ?
I2 Pb1 I1 88.666(4) . 4_576 ?
I2 Pb1 I1 91.334(4) 3_767 4_576 ?
I1 Pb1 I1 180.0 2_746 4_576 ?
Pb1 I1 Pb1 146.987(5) . 2_756 ?
N1 C1 C2 110.4(2) . . ?
N1 C1 H1A 109.6 . . ?
C2 C1 H1A 109.6 . . ?
N1 C1 H1B 109.6 . . ?
C2 C1 H1B 109.6 . . ?
H1A C1 H1B 108.1 . . ?
C3 C2 C1 109.3(2) . . ?
C3 C2 H2A 109.8 . . ?
C1 C2 H2A 109.8 . . ?
C3 C2 H2B 109.8 . . ?
C1 C2 H2B 109.8 . . ?
H2A C2 H2B 108.3 . . ?
C4 C3 C2 174.1(3) . . ?
C3 C4 C5 177.1(3) . . ?
C6 C5 C4 177.2(3) . . ?
C5 C6 C7 177.3(3) . . ?
C12 C7 C8 119.7(2) . . ?
C12 C7 C6 120.6(2) . . ?
C8 C7 C6 119.7(2) . . ?
C9 C8 C7 119.9(2) . . ?
C9 C8 H8 120.0 . . ?
C7 C8 H8 120.0 . . ?
C10 C9 C8 120.1(2) . . ?
C10 C9 H9 120.0 . . ?
C8 C9 H9 120.0 . . ?
C9 C10 C11 120.3(2) . . ?
C9 C10 H10 119.9 . . ?
C11 C10 H10 119.9 . . ?
C12 C11 C10 120.0(2) . . ?
C12 C11 H11 120.0 . . ?
C10 C11 H11 120.0 . . ?
C11 C12 C7 120.0(2) . . ?
C11 C12 H12 120.0 . . ?
C7 C12 H12 120.0 . . ?
C1 N1 H1 112(2) . . ?
C1 N1 H2 108(2) . . ?
H1 N1 H2 108.5(15) . . ?
C1 N1 H3 111(2) . . ?
H1 N1 H3 108.7(15) . . ?
H2 N1 H3 109.1(15) . . ?

loop_
_geom_bond_atom_site_label_1
_geom_bond_atom_site_label_2
_geom_bond_distance
_geom_bond_site_symmetry_2
_geom_bond_publ_flag
Pb1 I1 3.17432(15) 3_767 ?
Pb1 I1 3.17432(15) . ?
Pb1 I2 3.17731(19) . ?
Pb1 I2 3.17734(17) 3_767 ?
Pb1 I1 3.18251(17) 2_746 ?
Pb1 I1 3.18251(16) 4_576 ?
C1 N1 1.495(3) . ?
C1 C2 1.526(3) . ?
C1 H1A 0.9900 . ?
C1 H1B 0.9900 . ?
C2 C3 1.468(3) . ?
C2 H2A 0.9900 . ?
C2 H2B 0.9900 . ?
C3 C4 1.193(4) . ?
C4 C5 1.379(4) . ?
C5 C6 1.206(4) . ?
C6 C7 1.434(3) . ?
C7 C12 1.396(3) . ?
C7 C8 1.400(4) . ?
C8 C9 1.388(4) . ?
C8 H8 0.9500 . ?
C9 C10 1.387(4) . ?
C9 H9 0.9500 . ?
C10 C11 1.392(4) . ?
C10 H10 0.9500 . ?
C11 C12 1.389(4) . ?
C11 H11 0.9500 . ?
C12 H12 0.9500 . ?
N1 H1 0.905(18) . ?
N1 H2 0.903(18) . ?
N1 H3 0.904(18) . ?

loop_
_geom_hbond_atom_site_label_D
_geom_hbond_atom_site_label_H
_geom_hbond_atom_site_label_A
_geom_hbond_distance_DH
_geom_hbond_distance_HA
_geom_hbond_distance_DA
_geom_hbond_angle_DHA
_geom_hbond_site_symmetry_A
_geom_hbond_publ_flag
C2 H2A I2 0.99 3.12 3.986(3) 146.5 4_575 yes
N1 H1 I2 0.905(18) 2.73(2) 3.526(2) 147(2) 4_565 yes
N1 H2 I1 0.903(18) 2.74(2) 3.578(2) 156(2) . yes
N1 H3 I2 0.904(18) 2.688(19) 3.574(2) 167(2) 1_554 yes
